data_4115181
loop_
_publ_author_name
'Simon C. Jones'
'Tony Hascall'
'Stephen Barlow'
'Dermot O'Hare'

_publ_section_title
;
 Pentalene Complexes of Group 7 Metal Carbonyls: An Organometallic
 Mixed-Valence System with Very Large Metal-Metal Electronic Coupling
;
_journal_name_full 'Journal of the American Chemical Society'
_journal_page_first 11610
_journal_page_last 11611
_journal_paper_doi 10.1021/ja027705g
_journal_volume 124
_journal_year 2002
_chemical_compound_source 'synthesis as described'
_chemical_formula_moiety 'C14 H6 O6 Re2'
_chemical_formula_structural 'C14 H6 O6 RE2'
_chemical_formula_sum 'C14 H6 O6 Re2'
_chemical_formula_weight 642.59
_chemical_name_systematic
;
 ?
;
_space_group_IT_number 2
_symmetry_cell_setting triclinic
_symmetry_Int_Tables_number 2
_symmetry_space_group_name_Hall '-P 1'
_symmetry_space_group_name_H-M 'P -1'
_atom_sites_solution_hydrogens geom
_atom_sites_solution_primary direct
_atom_sites_solution_secondary difmap
_audit_conform_dict_location ftp://ftp.iucr.org/cifdics/cif_core.dic
_audit_conform_dict_name cif_core.dic
_audit_conform_dict_version 2.1
_audit_creation_date 2001-07-05T18:08:17-00:00
_audit_creation_method 'WinGX routine CIF_UPDATE'
_cell_angle_alpha 70.36
_cell_angle_beta 79.29
_cell_angle_gamma 71.29
_cell_formula_units_Z 2
_cell_length_a 6.78770(10)
_cell_length_b 9.1754(2)
_cell_length_c 12.5631(3)
_cell_measurement_reflns_used 0
_cell_measurement_temperature 150(2)
_cell_measurement_theta_max 0
_cell_measurement_theta_min 0
_cell_measurement_wavelength 0.71073
_cell_volume 695.29(2)
_computing_molecular_graphics 'Ortep-3 for Windows (Farrugia, 1997)'
_computing_publication_material 'WinGX publication routines (Farrugia, 1999)'
_computing_structure_refinement 'SHELXL-97 (Sheldrick, 1997)'
_diffrn_ambient_temperature 150(2)
_diffrn_measured_fraction_theta_full 0.975
_diffrn_measured_fraction_theta_max 0.975
_diffrn_radiation_monochromator graphite
_diffrn_radiation_probe x-ray
_diffrn_radiation_type MoK\a
_diffrn_radiation_wavelength 0.71073
_diffrn_reflns_av_R_equivalents 0.0171
_diffrn_reflns_av_unetI/netI 0.0327
_diffrn_reflns_limit_h_max 8
_diffrn_reflns_limit_h_min -8
_diffrn_reflns_limit_k_max 11
_diffrn_reflns_limit_k_min -11
_diffrn_reflns_limit_l_max 16
_diffrn_reflns_limit_l_min -16
_diffrn_reflns_number 5634
_diffrn_reflns_theta_full 27.48
_diffrn_reflns_theta_max 27.48
_diffrn_reflns_theta_min 5.1
_exptl_absorpt_coefficient_mu 17.42
_exptl_crystal_colour colorless
_exptl_crystal_density_diffrn 3.069
_exptl_crystal_description prism
_exptl_crystal_F_000 576
_exptl_crystal_size_max 0.2
_exptl_crystal_size_mid 0.2
_exptl_crystal_size_min 0.2
_refine_diff_density_max 1.132
_refine_diff_density_min -1.254
_refine_diff_density_rms 0.171
_refine_ls_extinction_coef 0.0069(3)
_refine_ls_extinction_expression Fc^*^=kFc[1+0.001xFc^2^\l^3^/sin(2\q)]^-1/4^
_refine_ls_extinction_method SHELXL
_refine_ls_goodness_of_fit_ref 1.187
_refine_ls_hydrogen_treatment mixed
_refine_ls_matrix_type full
_refine_ls_number_parameters 200
_refine_ls_number_reflns 3108
_refine_ls_number_restraints 0
_refine_ls_restrained_S_all 1.187
_refine_ls_R_factor_all 0.0242
_refine_ls_R_factor_gt 0.0225
_refine_ls_shift/su_max 0.001
_refine_ls_shift/su_mean 0
_refine_ls_structure_factor_coef Fsqd
_refine_ls_weighting_details 'calc w=1/[\s^2^(Fo^2^)+(0.0068P)^2^+2.5914P] where P=(Fo^2^+2Fc^2^)/3'
_refine_ls_weighting_scheme calc
_refine_ls_wR_factor_gt 0.0522
_refine_ls_wR_factor_ref 0.053
_reflns_number_gt 2939
_reflns_number_total 3108
_reflns_threshold_expression >2sigma(I)
_cod_data_source_file ja027705g_s1_2.cif
_cod_data_source_block scj280
_cod_original_cell_volume 695.28(2)
_cod_database_code 4115181

loop_
_symmetry_equiv_pos_as_xyz
'x, y, z'
'-x, -y, -z'

loop_
_atom_site_label
_atom_site_type_symbol
_atom_site_fract_x
_atom_site_fract_y
_atom_site_fract_z
_atom_site_U_iso_or_equiv
_atom_site_adp_type
_atom_site_occupancy
_atom_site_symmetry_multiplicity
_atom_site_calc_flag
_atom_site_refinement_flags
Re1 Re 0.24390(3) 0.92422(2) 0.805380(15) 0.01549(9) Uani 1 1 d .
Re2 Re 0.51466(3) 0.62939(2) 0.706669(15) 0.01801(9) Uani 1 1 d .
O14 O 0.7290(6) 0.5303(4) 0.9263(3) 0.0277(8) Uani 1 1 d .
O15 O 0.7368(6) 0.8756(5) 0.5465(3) 0.0310(9) Uani 1 1 d .
O13 O 0.5141(6) 1.1394(5) 0.6530(3) 0.0302(9) Uani 1 1 d .
O12 O 0.4953(7) 0.8147(5) 1.0125(3) 0.0355(9) Uani 1 1 d .
O11 O 0.0166(7) 1.2198(5) 0.8824(3) 0.0329(9) Uani 1 1 d .
C14 C 0.6536(8) 0.5719(6) 0.8426(4) 0.0207(10) Uani 1 1 d .
C15 C 0.6585(8) 0.7849(6) 0.6102(4) 0.0229(11) Uani 1 1 d .
C12 C 0.4090(8) 0.8507(6) 0.9331(4) 0.0227(11) Uani 1 1 d .
C8 C 0.1455(8) 0.7853(6) 0.6753(4) 0.0205(10) Uani 1 1 d .
C3 C 0.0181(8) 0.9419(6) 0.6820(4) 0.0207(10) Uani 1 1 d .
H3 H 0.0009 1.0408 0.6227 0.025 Uiso 1 1 calc R
C4 C 0.2452(8) 0.6952(6) 0.5982(5) 0.0233(11) Uani 1 1 d .
H4 H 0.2745 0.737 0.5187 0.028 Uiso 1 1 calc R
C13 C 0.4206(8) 1.0535(6) 0.7104(4) 0.0198(10) Uani 1 1 d .
C11 C 0.1036(8) 1.1070(6) 0.8551(4) 0.0218(10) Uani 1 1 d .
C7 C 0.1465(8) 0.6728(6) 0.7889(4) 0.0222(10) Uani 1 1 d .
C1 C 0.0209(8) 0.7610(7) 0.8647(5) 0.0251(11) Uani 1 1 d .
H1 H 0.0064 0.7217 0.9452 0.03 Uiso 1 1 calc R
C5 C 0.2929(9) 0.5294(6) 0.6638(5) 0.0286(12) Uani 1 1 d .
H5 H 0.348 0.4414 0.6331 0.034 Uiso 1 1 calc R
C2 C -0.0779(8) 0.9184(6) 0.7966(5) 0.0243(11) Uani 1 1 d .
H2 H -0.1894 0.9957 0.8227 0.029 Uiso 1 1 calc R
O16 O 0.8735(7) 0.3727(5) 0.6314(4) 0.0480(12) Uani 1 1 d .
C6 C 0.2465(9) 0.5145(6) 0.7811(5) 0.0286(12) Uani 1 1 d .
H6 H 0.2764 0.4179 0.8423 0.034 Uiso 1 1 calc R
C16 C 0.7409(9) 0.4705(7) 0.6596(5) 0.0291(12) Uani 1 1 d .

loop_
_atom_site_aniso_label
_atom_site_aniso_U_11
_atom_site_aniso_U_22
_atom_site_aniso_U_33
_atom_site_aniso_U_23
_atom_site_aniso_U_13
_atom_site_aniso_U_12
Re1 0.01653(12) 0.01441(12) 0.01614(12) -0.00345(8) -0.00409(7) -0.00481(8)
Re2 0.01961(13) 0.01500(12) 0.02003(13) -0.00513(8) -0.00677(8) -0.00293(8)
O14 0.031(2) 0.0273(19) 0.026(2) -0.0088(16) -0.0110(16) -0.0043(16)
O15 0.029(2) 0.040(2) 0.027(2) -0.0057(18) -0.0033(16) -0.0186(18)
O13 0.030(2) 0.0253(19) 0.032(2) -0.0014(16) 0.0008(16) -0.0128(16)
O12 0.046(2) 0.033(2) 0.031(2) -0.0077(17) -0.0210(19) -0.0067(18)
O11 0.041(2) 0.024(2) 0.034(2) -0.0156(17) -0.0016(18) -0.0027(17)
C14 0.018(2) 0.019(2) 0.027(3) -0.008(2) 0.000(2) -0.0083(19)
C15 0.021(2) 0.028(3) 0.024(3) -0.011(2) -0.010(2) -0.003(2)
C12 0.026(3) 0.016(2) 0.027(3) -0.005(2) -0.003(2) -0.0070(19)
C8 0.021(2) 0.021(2) 0.021(2) -0.0033(19) -0.0088(19) -0.0081(19)
C3 0.018(2) 0.021(2) 0.025(3) -0.005(2) -0.0109(19) -0.0052(19)
C4 0.024(3) 0.026(3) 0.023(3) -0.009(2) -0.010(2) -0.005(2)
C13 0.018(2) 0.019(2) 0.025(3) -0.006(2) -0.0082(19) -0.0046(19)
C11 0.021(2) 0.024(3) 0.021(2) -0.007(2) -0.0012(19) -0.008(2)
C7 0.022(2) 0.026(3) 0.024(3) -0.001(2) -0.009(2) -0.015(2)
C1 0.027(3) 0.031(3) 0.023(3) -0.006(2) -0.004(2) -0.016(2)
C5 0.031(3) 0.023(3) 0.039(3) -0.012(2) -0.011(2) -0.009(2)
C2 0.017(2) 0.030(3) 0.030(3) -0.013(2) -0.005(2) -0.005(2)
O16 0.049(3) 0.043(3) 0.044(3) -0.028(2) -0.016(2) 0.021(2)
C6 0.030(3) 0.021(3) 0.034(3) 0.002(2) -0.008(2) -0.015(2)
C16 0.030(3) 0.030(3) 0.027(3) -0.010(2) -0.011(2) -0.003(2)

loop_
_atom_type_symbol
_atom_type_description
_atom_type_scat_dispersion_real
_atom_type_scat_dispersion_imag
_atom_type_scat_source
C C 0.0033 0.0016 'International Tables Vol C Tables 4.2.6.8 and 6.1.1.4'
H H 0 0 'International Tables Vol C Tables 4.2.6.8 and 6.1.1.4'
O O 0.0106 0.006 'International Tables Vol C Tables 4.2.6.8 and 6.1.1.4'
Re Re -1.0185 7.231 'International Tables Vol C Tables 4.2.6.8 and 6.1.1.4'

loop_
_geom_angle_atom_site_label_1
_geom_angle_atom_site_label_2
_geom_angle_atom_site_label_3
_geom_angle
C11 Re1 C13 85.1(2)
C11 Re1 C12 86.5(2)
C13 Re1 C12 92.8(2)
C11 Re1 C2 83.8(2)
C13 Re1 C2 133.9(2)
C12 Re1 C2 130.8(2)
C11 Re1 C3 101.3(2)
C13 Re1 C3 103.1(2)
C12 Re1 C3 162.7(2)
C2 Re1 C3 37.02(19)
C11 Re1 C1 105.4(2)
C13 Re1 C1 161.7(2)
C12 Re1 C1 102.6(2)
C2 Re1 C1 36.46(19)
C3 Re1 C1 60.64(19)
C11 Re1 Re2 174.70(15)
C13 Re1 Re2 89.62(15)
C12 Re1 Re2 93.33(15)
C2 Re1 Re2 100.26(14)
C3 Re1 Re2 80.29(12)
C1 Re1 Re2 79.81(14)
C16 Re2 C15 86.3(2)
C16 Re2 C14 87.5(2)
C15 Re2 C14 97.7(2)
C16 Re2 C5 89.3(2)
C15 Re2 C5 129.7(2)
C14 Re2 C5 132.1(2)
C16 Re2 C4 108.3(2)
C15 Re2 C4 98.5(2)
C14 Re2 C4 158.0(2)
C5 Re2 C4 36.92(19)
C16 Re2 C6 106.8(2)
C15 Re2 C6 158.4(2)
C14 Re2 C6 99.9(2)
C5 Re2 C6 36.6(2)
C4 Re2 C6 61.5(2)
C16 Re2 C7 141.1(2)
C15 Re2 C7 129.59(19)
C14 Re2 C7 99.89(18)
C5 Re2 C7 57.53(19)
C4 Re2 C7 58.14(18)
C6 Re2 C7 34.37(18)
C16 Re2 C8 142.4(2)
C15 Re2 C8 100.86(18)
C14 Re2 C8 127.15(19)
C5 Re2 C8 57.72(18)
C4 Re2 C8 34.32(17)
C6 Re2 C8 58.32(18)
C7 Re2 C8 34.04(16)
C16 Re2 Re1 162.96(17)
C15 Re2 Re1 83.59(15)
C14 Re2 Re1 80.33(14)
C5 Re2 Re1 107.74(15)
C4 Re2 Re1 86.76(13)
C6 Re2 Re1 87.15(15)
C7 Re2 Re1 53.89(12)
C8 Re2 Re1 53.61(12)
O14 C14 Re2 175.5(4)
O15 C15 Re2 174.6(5)
O12 C12 Re1 174.8(5)
C4 C8 C3 143.2(5)
C4 C8 C7 107.9(4)
C3 C8 C7 108.1(5)
C4 C8 Re2 65.2(3)
C3 C8 Re2 134.6(3)
C7 C8 Re2 72.9(3)
C8 C3 C2 106.3(4)
C8 C3 Re1 87.3(3)
C2 C3 Re1 68.3(3)
C8 C4 C5 106.4(5)
C8 C4 Re2 80.4(3)
C5 C4 Re2 68.9(3)
O13 C13 Re1 175.3(4)
O11 C11 Re1 178.1(5)
C6 C7 C1 143.1(5)
C6 C7 C8 108.4(5)
C1 C7 C8 107.7(5)
C6 C7 Re2 65.4(3)
C1 C7 Re2 134.2(4)
C8 C7 Re2 73.1(3)
C2 C1 C7 107.2(5)
C2 C1 Re1 68.2(3)
C7 C1 Re1 87.6(3)
C6 C5 C4 110.5(5)
C6 C5 Re2 74.4(3)
C4 C5 Re2 74.2(3)
C1 C2 C3 109.2(5)
C1 C2 Re1 75.3(3)
C3 C2 Re1 74.6(3)
C5 C6 C7 106.4(5)
C5 C6 Re2 69.0(3)
C7 C6 Re2 80.3(3)
O16 C16 Re2 178.2(6)

loop_
_geom_bond_atom_site_label_1
_geom_bond_atom_site_label_2
_geom_bond_distance
Re1 C11 1.889(5)
Re1 C13 1.923(5)
Re1 C12 1.934(5)
Re1 C2 2.226(5)
Re1 C3 2.309(5)
Re1 C1 2.318(5)
Re1 Re2 3.2329(3)
Re2 C16 1.907(6)
Re2 C15 1.937(6)
Re2 C14 1.938(5)
Re2 C5 2.218(5)
Re2 C4 2.287(5)
Re2 C6 2.288(5)
Re2 C7 2.480(5)
Re2 C8 2.483(5)
O14 C14 1.148(6)
O15 C15 1.137(7)
O13 C13 1.146(6)
O12 C12 1.149(7)
O11 C11 1.144(6)
C8 C4 1.420(7)
C8 C3 1.441(7)
C8 C7 1.453(7)
C3 C2 1.442(7)
C4 C5 1.428(7)
C7 C6 1.420(8)
C7 C1 1.436(8)
C1 C2 1.424(7)
C5 C6 1.418(8)
O16 C16 1.148(7)
